data_4132540
loop_
_publ_author_name
'Zhang, Wei'
'Waddell, Peter M.'
'Tiedemann, Margaret A.'
'Padilla, Christian E.'
'Mei, Jiajun'
'Chen, Liye'
'Carrow, Brad P.'

_publ_section_title
;
 Electron-Rich Metal Cations Enable Synthesis of High Molecular Weight,
 Linear Functional Polyethylenes.
;
_journal_issue 28
_journal_name_full 'Journal of the American Chemical Society'
_journal_page_first 8841
_journal_page_last 8850
_journal_paper_doi 10.1021/jacs.8b04712
_journal_volume 140
_journal_year 2018
_chemical_formula_moiety 'C33 H49 Cl N2 O3 P2 Pd'
_chemical_formula_sum 'C33 H49 Cl N2 O3 P2 Pd'
_chemical_formula_weight 725.58
_space_group_crystal_system monoclinic
_space_group_IT_number 14
_space_group_name_Hall '-P 2yn'
_space_group_name_H-M_alt 'P 1 21/n 1'
_symmetry_Int_Tables_number 14
_atom_sites_solution_primary iterative
_audit_creation_date 2014-06-16
_audit_creation_method
;
Olex2 1.2
(compiled 2014.05.21 svn.r2940 for OlexSys, GUI svn.r4846)
;
_cell_angle_alpha 90
_cell_angle_beta 105.858(1)
_cell_angle_gamma 90
_cell_formula_units_Z 4
_cell_length_a 9.6631(6)
_cell_length_b 21.6925(14)
_cell_length_c 17.1226(10)
_cell_measurement_reflns_used 9855
_cell_measurement_temperature 100
_cell_measurement_theta_max 27.49
_cell_measurement_theta_min 2.8
_cell_volume 3452.6(4)
_computing_molecular_graphics 'Olex2 (Dolomanov et al., 2009)'
_computing_publication_material 'Olex2 (Dolomanov et al., 2009)'
_computing_structure_refinement 'olex2.refine (Bourhis et al., 2013)'
_computing_structure_solution 'Superflip (Palatinus & Chapuis, 2007)'
_diffrn_ambient_temperature 100
_diffrn_measured_fraction_theta_full 0.9975
_diffrn_measured_fraction_theta_max 0.9975
_diffrn_measurement_device_type 'Bruker APEX-II CCD'
_diffrn_measurement_method '\f and \w scans'
_diffrn_radiation_monochromator graphite
_diffrn_radiation_type 'Mo K\a'
_diffrn_radiation_wavelength 0.71073
_diffrn_reflns_av_R_equivalents 0.0146
_diffrn_reflns_av_unetI/netI 0.0131
_diffrn_reflns_limit_h_max 12
_diffrn_reflns_limit_h_min -12
_diffrn_reflns_limit_k_max 27
_diffrn_reflns_limit_k_min -28
_diffrn_reflns_limit_l_max 22
_diffrn_reflns_limit_l_min -20
_diffrn_reflns_number 31259
_diffrn_reflns_theta_full 27.5150
_diffrn_reflns_theta_max 27.51
_diffrn_reflns_theta_min 1.55
_diffrn_standards_number 0
_exptl_absorpt_coefficient_mu 0.742
_exptl_absorpt_correction_T_max 0.7456
_exptl_absorpt_correction_T_min 0.6824
_exptl_absorpt_correction_type multi-scan
_exptl_absorpt_process_details
;
SADABS-2012/1 (Bruker,2012) was used for absorption correction.
wR2(int) was 0.0364 before and 0.0277 after correction.
The Ratio of minimum to maximum transmission is 0.9152.
The \l/2 correction factor is 0.0015.
;
_exptl_crystal_colour yellow
_exptl_crystal_density_diffrn 1.3958
_exptl_crystal_description Block
_exptl_crystal_F_000 1509.9699
_exptl_crystal_size_max 0.297
_exptl_crystal_size_mid 0.206
_exptl_crystal_size_min 0.1
_refine_diff_density_max 0.5669
_refine_diff_density_min -0.3886
_refine_diff_density_rms 0.0755
_refine_ls_d_res_high 0.7692
_refine_ls_d_res_low 13.1180
_refine_ls_goodness_of_fit_ref 1.0330
_refine_ls_hydrogen_treatment mixed
_refine_ls_matrix_type full
_refine_ls_number_constraints 76
_refine_ls_number_parameters 393
_refine_ls_number_reflns 7933
_refine_ls_number_restraints 0
_refine_ls_restrained_S_all 1.0330
_refine_ls_R_factor_all 0.0244
_refine_ls_R_factor_gt 0.0226
_refine_ls_shift/su_max 0.0013
_refine_ls_shift/su_mean 0.0001
_refine_ls_structure_factor_coef Fsqd
_refine_ls_weighting_details 'w=1/[\s^2^(Fo^2^)+(0.0306P)^2^+3.9016P] where P=(Fo^2^+2Fc^2^)/3'
_refine_ls_weighting_scheme calc
_refine_ls_wR_factor_gt 0.0594
_refine_ls_wR_factor_ref 0.0641
_reflns_Friedel_coverage 0.0
_reflns_limit_h_max 9
_reflns_limit_h_min -12
_reflns_limit_k_max 28
_reflns_limit_k_min 0
_reflns_limit_l_max 22
_reflns_limit_l_min -8
_reflns_number_gt 7537
_reflns_number_total 7933
_reflns_threshold_expression I>=2u(I)
_cod_data_source_file ja8b04712_si_002.cif
_cod_data_source_block mo_wz2_0m
_cod_database_code 4132540
_olex2_refinement_description
;
1. Fixed Uiso
 At 1.2 times of:
  All C(H) groups
 At 1.5 times of:
  All C(H,H,H) groups
2.a Ternary CH refined with riding coordinates and stretchable bonds:
 C32(H32), C29(H29), C26(H26), C23(H23)
2.b Aromatic/amide H refined with riding coordinates:
 C5(H5), C7(H7), C4(H4), C9(H9), C19(H19), C11(H11), C6(H6), C17(H17),
 C12(H12), C16(H16), C18(H18), C10(H10)
2.c Idealised Me refined as rotating group:
 C22(H22a,H22b,H22c), C25(H25a,H25b,H25c), C31(H31a,H31b,H31c), C27(H27a,H27b,
 H27c), C28(H28a,H28b,H28c), C30(H30a,H30b,H30c), C24(H24a,H24b,H24c), C33(H33a,
 H33b,H33c), C14(H14a,H14b,H14c), C21(H21a,H21b,H21c), C1(H1a,H1b,H1c)
;

loop_
_space_group_symop_id
_space_group_symop_operation_xyz
1 x,y,z
2 -x+1/2,y+1/2,-z+1/2
3 -x,-y,-z
4 x-1/2,-y-1/2,z-1/2

loop_
_atom_site_label
_atom_site_type_symbol
_atom_site_fract_x
_atom_site_fract_y
_atom_site_fract_z
_atom_site_U_iso_or_equiv
_atom_site_adp_type
_atom_site_occupancy
_atom_site_refinement_flags_posn
Pd1 Pd 0.141564(12) 0.280107(5) 0.244975(7) 0.01111(4) Uani 1.000000 .
Cl1 Cl 0.05021(4) 0.33562(2) 0.34022(2) 0.01725(8) Uani 1.000000 .
P1 P 0.37602(4) 0.375979(18) 0.18341(2) 0.01012(8) Uani 1.000000 .
P2 P 0.22643(4) 0.224014(18) 0.16004(2) 0.01055(8) Uani 1.000000 .
O1 O 0.29471(12) 0.35153(5) 0.23920(7) 0.0149(2) Uani 1.000000 .
O2 O -0.04236(13) 0.24806(6) 0.03690(8) 0.0191(2) Uani 1.000000 .
N1 N 0.54870(14) 0.38841(6) 0.22510(8) 0.0119(3) Uani 1.000000 .
O3 O 0.43451(14) 0.14065(6) 0.10177(8) 0.0244(3) Uani 1.000000 .
N2 N 0.30878(14) 0.44454(6) 0.15008(9) 0.0146(3) Uani 1.000000 .
C3 C 0.36050(16) 0.32533(7) 0.09691(9) 0.0112(3) Uani 1.000000 .
C2 C 0.29235(16) 0.26699(7) 0.08435(9) 0.0113(3) Uani 1.000000 .
C22 C 0.1221(2) 0.47073(10) 0.22213(14) 0.0299(4) Uani 1.000000 .
H22a H 0.1285(17) 0.43260(16) 0.2513(4) 0.0448(7) Uiso 1.000000 GR
H22b H 0.1908(11) 0.4995(6) 0.2534(4) 0.0448(7) Uiso 1.000000 GR
H22c H 0.0269(7) 0.4874(7) 0.21275(14) 0.0448(7) Uiso 1.000000 GR
C20 C 0.47104(18) 0.14367(8) 0.18386(11) 0.0183(3) Uani 1.000000 .
C32 C 0.67501(17) 0.34948(8) 0.22152(10) 0.0160(3) Uani 1.000000 .
H32 H 0.7468(16) 0.35664(18) 0.2729(12) 0.0192(4) Uiso 1.000000 GR
C25 C 0.3999(2) 0.55232(9) 0.16439(14) 0.0295(4) Uani 1.000000 .
H25a H 0.3059(3) 0.5700(4) 0.1562(8) 0.0443(6) Uiso 1.000000 GR
H25b H 0.4412(16) 0.54450(14) 0.22118(18) 0.0443(6) Uiso 1.000000 GR
H25c H 0.4601(14) 0.5805(3) 0.1454(7) 0.0443(6) Uiso 1.000000 GR
C5 C 0.40943(19) 0.31743(8) -0.03515(10) 0.0182(3) Uani 1.000000 .
H5 H 0.45207(19) 0.33353(8) -0.07328(10) 0.0219(4) Uiso 1.000000 R
C29 C 0.57785(18) 0.42844(8) 0.29883(10) 0.0166(3) Uani 1.000000 .
H29 H 0.497(2) 0.4509(6) 0.29542(13) 0.0199(4) Uiso 1.000000 GR
C8 C 0.10370(17) 0.16659(8) 0.10141(10) 0.0141(3) Uani 1.000000 .
C7 C 0.27972(17) 0.23710(8) 0.01013(10) 0.0149(3) Uani 1.000000 .
H7 H 0.23020(17) 0.19990(8) -0.00007(10) 0.0178(4) Uiso 1.000000 R
C26 C 0.38786(19) 0.49181(8) 0.11732(11) 0.0192(3) Uani 1.000000 .
H26 H 0.483(2) 0.4768(4) 0.1240(2) 0.0230(4) Uiso 1.000000 GR
C4 C 0.41573(17) 0.34927(8) 0.03572(10) 0.0151(3) Uani 1.000000 .
H4 H 0.45829(17) 0.38807(8) 0.04297(10) 0.0181(4) Uiso 1.000000 R
C31 C 0.6489(2) 0.28055(9) 0.21839(14) 0.0252(4) Uani 1.000000 .
H31a H 0.5978(15) 0.26954(13) 0.2572(7) 0.0379(6) Uiso 1.000000 GR
H31b H 0.5930(15) 0.26913(13) 0.1649(3) 0.0379(6) Uiso 1.000000 GR
H31c H 0.7395(2) 0.25930(9) 0.2311(10) 0.0379(6) Uiso 1.000000 GR
C9 C 0.12614(19) 0.10380(8) 0.11603(11) 0.0181(3) Uani 1.000000 .
H9 H 0.21152(19) 0.09034(8) 0.15180(11) 0.0217(4) Uiso 1.000000 R
C27 C 0.3221(2) 0.50399(10) 0.02636(13) 0.0306(4) Uani 1.000000 .
H27a H 0.3126(17) 0.46574(14) -0.00283(17) 0.0458(7) Uiso 1.000000 GR
H27b H 0.2289(8) 0.5225(7) 0.01809(17) 0.0458(7) Uiso 1.000000 GR
H27c H 0.3835(9) 0.5313(6) 0.0070(3) 0.0458(7) Uiso 1.000000 GR
C23 C 0.15412(18) 0.45919(9) 0.14104(12) 0.0216(4) Uani 1.000000 .
H23 H 0.1351(5) 0.4981(10) 0.1112(8) 0.0259(4) Uiso 1.000000 GR
C28 C 0.6074(2) 0.39055(10) 0.37679(11) 0.0249(4) Uani 1.000000 .
H28a H 0.5290(8) 0.3626(5) 0.3736(4) 0.0374(6) Uiso 1.000000 GR
H28b H 0.6948(9) 0.3675(6) 0.3835(5) 0.0374(6) Uiso 1.000000 GR
H28c H 0.6171(16) 0.41766(11) 0.42229(15) 0.0374(6) Uiso 1.000000 GR
C19 C 0.5899(2) 0.11313(9) 0.23367(13) 0.0255(4) Uani 1.000000 .
H19 H 0.6498(2) 0.08999(9) 0.21078(13) 0.0306(5) Uiso 1.000000 R
C11 C -0.1040(2) 0.08073(9) 0.02486(12) 0.0242(4) Uani 1.000000 .
H11 H -0.1730(2) 0.05197(9) -0.00062(12) 0.0290(5) Uiso 1.000000 R
C13 C -0.02672(18) 0.18591(8) 0.04781(10) 0.0160(3) Uani 1.000000 .
C6 C 0.33883(19) 0.26130(9) -0.04857(10) 0.0187(3) Uani 1.000000 .
H6 H 0.33105(19) 0.23991(9) -0.09665(10) 0.0225(4) Uiso 1.000000 R
C15 C 0.38053(17) 0.17901(8) 0.21815(10) 0.0147(3) Uani 1.000000 .
C30 C 0.6997(2) 0.47394(9) 0.30151(12) 0.0254(4) Uani 1.000000 .
H30a H 0.7886(3) 0.45186(11) 0.3099(9) 0.0380(6) Uiso 1.000000 GR
H30b H 0.6799(8) 0.4960(5) 0.2511(4) 0.0380(6) Uiso 1.000000 GR
H30c H 0.7070(11) 0.5026(4) 0.3452(6) 0.0380(6) Uiso 1.000000 GR
C24 C 0.05369(19) 0.41146(10) 0.08855(12) 0.0261(4) Uani 1.000000 .
H24a H 0.0769(11) 0.4069(5) 0.0378(4) 0.0391(6) Uiso 1.000000 GR
H24b H 0.0654(12) 0.3726(2) 0.1163(4) 0.0391(6) Uiso 1.000000 GR
H24c H -0.0442(2) 0.4250(4) 0.0786(8) 0.0391(6) Uiso 1.000000 GR
C17 C 0.5309(2) 0.15144(10) 0.35242(12) 0.0287(4) Uani 1.000000 .
H17 H 0.5505(2) 0.15402(10) 0.40861(12) 0.0345(5) Uiso 1.000000 R
C12 C -0.13016(19) 0.14290(9) 0.00894(11) 0.0209(4) Uani 1.000000 .
H12 H -0.21564(19) 0.15583(9) -0.02723(11) 0.0251(4) Uiso 1.000000 R
C16 C 0.41258(19) 0.18189(9) 0.30255(11) 0.0209(4) Uani 1.000000 .
H16 H 0.35333(19) 0.20478(9) 0.32618(11) 0.0250(4) Uiso 1.000000 R
C33 C 0.74562(19) 0.37074(10) 0.15676(12) 0.0251(4) Uani 1.000000 .
H33a H 0.6879(9) 0.3580(6) 0.10425(15) 0.0377(6) Uiso 1.000000 GR
H33b H 0.7539(15) 0.41485(11) 0.1582(6) 0.0377(6) Uiso 1.000000 GR
H33c H 0.8396(7) 0.3527(6) 0.1670(5) 0.0377(6) Uiso 1.000000 GR
C14 C -0.18184(19) 0.27012(9) -0.00573(12) 0.0237(4) Uani 1.000000 .
H14a H -0.2081(7) 0.2538(6) -0.0599(3) 0.0355(6) Uiso 1.000000 GR
H14b H -0.2507(3) 0.2571(6) 0.0220(5) 0.0355(6) Uiso 1.000000 GR
H14c H -0.1804(5) 0.31433(10) -0.0079(8) 0.0355(6) Uiso 1.000000 GR
C18 C 0.6183(2) 0.11743(10) 0.31730(13) 0.0301(4) Uani 1.000000 .
H18 H 0.6976(2) 0.09703(10) 0.35022(13) 0.0362(5) Uiso 1.000000 R
C10 C 0.0227(2) 0.06080(9) 0.07792(12) 0.0235(4) Uani 1.000000 .
H10 H 0.0389(2) 0.01893(9) 0.08815(12) 0.0282(4) Uiso 1.000000 R
C21 C 0.5316(3) 0.11215(15) 0.06332(15) 0.0505(7) Uani 1.000000 .
H21a H 0.6244(7) 0.1313(7) 0.0818(10) 0.0757(11) Uiso 1.000000 GR
H21b H 0.5398(18) 0.0691(2) 0.0767(11) 0.0757(11) Uiso 1.000000 GR
H21c H 0.4959(13) 0.1169(9) 0.00555(17) 0.0757(11) Uiso 1.000000 GR
C1 C 0.01260(19) 0.20781(8) 0.25383(12) 0.0193(3) Uani 1.000000 .
H1a H 0.0673(4) 0.17029(11) 0.2603(9) 0.0290(5) Uiso 1.000000 GR
H1b H -0.0245(12) 0.2136(3) 0.2999(5) 0.0290(5) Uiso 1.000000 GR
H1c H -0.0659(9) 0.2054(4) 0.2054(4) 0.0290(5) Uiso 1.000000 GR

loop_
_atom_site_aniso_label
_atom_site_aniso_U_11
_atom_site_aniso_U_22
_atom_site_aniso_U_33
_atom_site_aniso_U_12
_atom_site_aniso_U_13
_atom_site_aniso_U_23
Pd1 0.01029(6) 0.01238(7) 0.01165(7) 0.00044(4) 0.00469(4) 0.00179(4)
Cl1 0.01386(17) 0.0247(2) 0.01440(18) 0.00131(14) 0.00581(14) -0.00153(15)
P1 0.00912(17) 0.01036(18) 0.01146(18) -0.00126(13) 0.00381(14) -0.00073(14)
P2 0.01070(17) 0.00984(18) 0.01162(18) -0.00017(13) 0.00391(14) 0.00108(14)
O1 0.0157(5) 0.0162(6) 0.0154(5) -0.0050(4) 0.0085(4) -0.0023(4)
O2 0.0143(5) 0.0166(6) 0.0233(6) 0.0008(5) -0.0003(5) 0.0015(5)
N1 0.0095(6) 0.0139(6) 0.0119(6) -0.0010(5) 0.0024(5) -0.0016(5)
O3 0.0264(7) 0.0267(7) 0.0227(7) 0.0122(5) 0.0111(5) 0.0009(5)
N2 0.0127(6) 0.0115(6) 0.0204(7) 0.0013(5) 0.0060(5) 0.0017(5)
C3 0.0091(6) 0.0124(7) 0.0115(7) 0.0011(5) 0.0021(5) 0.0009(6)
C2 0.0104(7) 0.0125(7) 0.0111(7) 0.0007(5) 0.0033(5) 0.0009(6)
C22 0.0298(10) 0.0238(10) 0.0428(12) 0.0060(8) 0.0213(9) -0.0034(9)
C20 0.0173(8) 0.0146(8) 0.0231(9) 0.0011(6) 0.0057(7) 0.0015(6)
C32 0.0087(7) 0.0204(8) 0.0185(8) 0.0004(6) 0.0029(6) -0.0002(6)
C25 0.0376(11) 0.0126(9) 0.0420(12) -0.0020(8) 0.0171(9) 0.0014(8)
C5 0.0216(8) 0.0212(9) 0.0142(8) -0.0011(7) 0.0089(6) 0.0023(6)
C29 0.0155(7) 0.0180(8) 0.0152(8) -0.0021(6) 0.0025(6) -0.0040(6)
C8 0.0151(7) 0.0130(8) 0.0151(7) -0.0032(6) 0.0059(6) -0.0006(6)
C7 0.0162(7) 0.0136(7) 0.0141(8) -0.0016(6) 0.0031(6) -0.0015(6)
C26 0.0203(8) 0.0143(8) 0.0247(9) 0.0011(6) 0.0091(7) 0.0051(7)
C4 0.0153(7) 0.0148(8) 0.0155(8) -0.0023(6) 0.0049(6) 0.0009(6)
C31 0.0162(8) 0.0190(9) 0.0368(11) 0.0048(7) 0.0010(7) 0.0001(7)
C9 0.0221(8) 0.0146(8) 0.0189(8) -0.0014(6) 0.0079(7) 0.0007(6)
C27 0.0327(10) 0.0326(11) 0.0283(10) 0.0115(9) 0.0116(8) 0.0156(8)
C23 0.0156(8) 0.0181(9) 0.0322(10) 0.0061(6) 0.0086(7) 0.0030(7)
C28 0.0271(9) 0.0336(11) 0.0135(8) -0.0001(8) 0.0044(7) 0.0003(7)
C19 0.0204(9) 0.0211(9) 0.0336(10) 0.0073(7) 0.0052(8) 0.0026(8)
C11 0.0251(9) 0.0234(9) 0.0264(9) -0.0125(7) 0.0109(7) -0.0091(7)
C13 0.0159(7) 0.0170(8) 0.0165(8) -0.0017(6) 0.0068(6) -0.0005(6)
C6 0.0229(8) 0.0218(9) 0.0125(8) -0.0011(7) 0.0065(6) -0.0028(6)
C15 0.0122(7) 0.0133(7) 0.0180(8) 0.0004(6) 0.0032(6) 0.0032(6)
C30 0.0244(9) 0.0233(9) 0.0262(10) -0.0098(7) 0.0032(7) -0.0071(7)
C24 0.0133(8) 0.0313(10) 0.0312(10) 0.0011(7) 0.0019(7) 0.0037(8)
C17 0.0289(10) 0.0326(11) 0.0195(9) 0.0036(8) -0.0021(7) 0.0060(8)
C12 0.0157(8) 0.0267(9) 0.0203(8) -0.0056(7) 0.0049(7) -0.0036(7)
C16 0.0202(8) 0.0236(9) 0.0179(8) 0.0028(7) 0.0037(7) 0.0027(7)
C33 0.0136(8) 0.0413(12) 0.0224(9) 0.0004(7) 0.0082(7) 0.0007(8)
C14 0.0178(8) 0.0263(10) 0.0236(9) 0.0044(7) 0.0003(7) 0.0022(7)
C18 0.0226(9) 0.0271(10) 0.0338(11) 0.0063(8) -0.0041(8) 0.0066(8)
C10 0.0322(10) 0.0147(8) 0.0266(9) -0.0068(7) 0.0131(8) -0.0027(7)
C21 0.0519(15) 0.0706(19) 0.0348(13) 0.0363(14) 0.0220(11) 0.0031(12)
C1 0.0202(8) 0.0141(8) 0.0293(9) -0.0012(6) 0.0164(7) 0.0016(7)

loop_
_atom_type_symbol
_atom_type_scat_dispersion_real
_atom_type_scat_dispersion_imag
_atom_type_scat_Cromer_Mann_a1
_atom_type_scat_Cromer_Mann_a2
_atom_type_scat_Cromer_Mann_a3
_atom_type_scat_Cromer_Mann_a4
_atom_type_scat_Cromer_Mann_b1
_atom_type_scat_Cromer_Mann_b2
_atom_type_scat_Cromer_Mann_b3
_atom_type_scat_Cromer_Mann_b4
_atom_type_scat_Cromer_Mann_c
_atom_type_scat_source
_atom_type_scat_dispersion_source
C 0.00347 0.00161 2.31000 1.02000 1.58860 0.86500 20.84390 10.20750 0.56870 51.65120 0.215599998832 'International Tables Volume C Table 6.1.1.4 (pp. 500-502)' 'Henke, Gullikson and Davis, At. Data and Nucl. Data Tables, 1993, 54, 2'
Cl 0.14873 0.16029 11.46040 7.19640 6.25560 1.64550 0.01040 1.16620 18.51940 47.77840 -9.55739974976 'International Tables Volume C Table 6.1.1.4 (pp. 500-502)' 'Henke, Gullikson and Davis, At. Data and Nucl. Data Tables, 1993, 54, 2'
H 0.00000 0.00000 0.49300 0.32291 0.14019 0.04081 10.51090 26.12570 3.14236 57.79970 0.0030380000826 'International Tables Volume C Table 6.1.1.4 (pp. 500-502)' 'Henke, Gullikson and Davis, At. Data and Nucl. Data Tables, 1993, 54, 2'
O 0.01158 0.00611 3.04850 2.28680 1.54630 0.86700 13.27710 5.70110 0.32390 32.90890 0.250800013542 'International Tables Volume C Table 6.1.1.4 (pp. 500-502)' 'Henke, Gullikson and Davis, At. Data and Nucl. Data Tables, 1993, 54, 2'
N 0.00653 0.00323 12.21260 3.13220 2.01250 1.16630 0.00570 9.89330 28.99750 0.58260 -11.5290002823 'International Tables Volume C Table 6.1.1.4 (pp. 500-502)' 'Henke, Gullikson and Davis, At. Data and Nucl. Data Tables, 1993, 54, 2'
P 0.10434 0.09671 6.43450 4.17910 1.78000 1.49080 1.90670 27.15700 0.52600 68.16450 1.11489999294 'International Tables Volume C Table 6.1.1.4 (pp. 500-502)' 'Henke, Gullikson and Davis, At. Data and Nucl. Data Tables, 1993, 54, 2'
Pd -0.98845 1.01473 19.33190 15.50170 5.29537 0.60584 0.69866 7.98929 25.20520 76.89860 5.26593017578 'International Tables Volume C Table 6.1.1.4 (pp. 500-502)' 'Henke, Gullikson and Davis, At. Data and Nucl. Data Tables, 1993, 54, 2'

loop_
_geom_angle_atom_site_label_1
_geom_angle_atom_site_label_2
_geom_angle_atom_site_label_3
_geom_angle
P2 Pd1 Cl1 177.019(15)
O1 Pd1 Cl1 93.17(3)
O1 Pd1 P2 89.02(3)
C1 Pd1 Cl1 89.40(5)
C1 Pd1 P2 88.26(5)
C1 Pd1 O1 174.93(6)
N1 P1 O1 115.42(7)
N2 P1 O1 108.28(7)
N2 P1 N1 104.90(7)
C3 P1 O1 111.51(7)
C3 P1 N1 107.48(7)
C3 P1 N2 108.90(7)
C2 P2 Pd1 116.34(5)
C8 P2 Pd1 115.78(5)
C8 P2 C2 104.85(7)
C15 P2 Pd1 109.13(6)
C15 P2 C2 105.40(7)
C15 P2 C8 104.21(8)
P1 O1 Pd1 140.46(7)
C14 O2 C13 117.06(14)
C32 N1 P1 129.01(11)
C29 N1 P1 113.32(10)
C29 N1 C32 113.22(12)
C21 O3 C20 118.85(16)
C26 N2 P1 123.88(11)
C23 N2 P1 120.84(11)
C23 N2 C26 114.80(13)
C2 C3 P1 126.56(12)
C4 C3 P1 114.99(12)
C4 C3 C2 118.35(14)
C3 C2 P2 125.49(12)
C7 C2 P2 116.20(12)
C7 C2 C3 118.22(14)
C19 C20 O3 123.27(16)
C15 C20 O3 116.38(15)
C15 C20 C19 120.34(17)
C31 C32 N1 115.34(14)
C33 C32 N1 113.01(14)
C33 C32 C31 112.10(16)
C6 C5 C4 119.12(15)
C28 C29 N1 111.90(14)
C30 C29 N1 111.52(14)
C30 C29 C28 111.29(15)
C9 C8 P2 121.64(13)
C13 C8 P2 119.27(13)
C13 C8 C9 118.52(15)
C6 C7 C2 122.03(15)
C25 C26 N2 111.63(15)
C27 C26 N2 112.99(16)
C27 C26 C25 109.74(16)
C5 C4 C3 122.50(15)
C10 C9 C8 121.00(17)
C22 C23 N2 112.77(16)
C24 C23 N2 111.87(15)
C24 C23 C22 113.08(16)
C18 C19 C20 119.80(18)
C10 C11 C12 121.07(17)
C8 C13 O2 115.49(14)
C12 C13 O2 123.87(16)
C12 C13 C8 120.63(16)
C7 C6 C5 119.63(16)
C20 C15 P2 124.75(13)
C16 C15 P2 117.19(13)
C16 C15 C20 118.02(15)
C18 C17 C16 119.01(18)
C13 C12 C11 119.24(17)
C17 C16 C15 121.82(17)
C17 C18 C19 121.02(18)
C11 C10 C9 119.53(17)

loop_
_geom_bond_atom_site_label_1
_geom_bond_atom_site_label_2
_geom_bond_distance
Pd1 Cl1 2.3825(4)
Pd1 P2 2.2181(4)
Pd1 O1 2.1633(11)
Pd1 C1 2.0345(17)
P1 O1 1.4905(11)
P1 N1 1.6479(13)
P1 N2 1.6604(14)
P1 C3 1.8171(16)
P2 C2 1.8454(16)
P2 C8 1.8208(16)
P2 C15 1.8305(16)
O2 C13 1.364(2)
O2 C14 1.429(2)
N1 C32 1.499(2)
N1 C29 1.494(2)
O3 C20 1.354(2)
O3 C21 1.426(2)
N2 C26 1.478(2)
N2 C23 1.494(2)
C3 C2 1.416(2)
C3 C4 1.399(2)
C2 C7 1.402(2)
C22 C23 1.524(3)
C20 C19 1.396(2)
C20 C15 1.407(2)
C32 C31 1.515(2)
C32 C33 1.524(2)
C25 C26 1.528(3)
C5 C4 1.383(2)
C5 C6 1.384(3)
C29 C28 1.527(2)
C29 C30 1.527(2)
C8 C9 1.391(2)
C8 C13 1.405(2)
C7 C6 1.388(2)
C26 C27 1.536(3)
C9 C10 1.392(2)
C23 C24 1.531(3)
C19 C18 1.385(3)
C11 C12 1.385(3)
C11 C10 1.380(3)
C13 C12 1.396(2)
C15 C16 1.394(2)
C17 C16 1.392(3)
C17 C18 1.378(3)
